data_1573886
loop_
_publ_author_name
'Luff, Martin S.'
'Filipovic, Tin M.'
'Corsei, Celine S.'
'Oppel, Kai'
'Krummenacher, Ivo'
'Bertermann, R&#xfc;diger'
'Finze, Maik'
'Braunschweig, Holger'
'Radius, Udo'

_publ_section_title
;
 Azolium-2-dithiocarboxylates as redox active ligands in nickel chemistry.
;
_journal_issue 12
_journal_name_full 'Chemical science'
_journal_page_first 5142
_journal_page_last 5154
_journal_paper_doi 10.1039/d4sc08449g
_journal_volume 16
_journal_year 2025
_chemical_formula_moiety 'C46 H68 N6 Ni S2, C6 H6'
_chemical_formula_sum 'C52 H74 N6 Ni S2'
_chemical_formula_weight 906.00
_space_group_crystal_system triclinic
_space_group_IT_number 2
_space_group_name_Hall '-P 1'
_space_group_name_H-M_alt 'P -1'
_atom_sites_solution_hydrogens geom
_atom_sites_solution_primary dual
_atom_sites_solution_secondary difmap
_audit_creation_method SHELXL-2018/3
_audit_update_record
;
2024-12-12 deposited with the CCDC.	2025-02-10 downloaded from the CCDC.
;
_cell_angle_alpha 84.3840(10)
_cell_angle_beta 76.1050(10)
_cell_angle_gamma 64.1840(10)
_cell_formula_units_Z 2
_cell_length_a 12.2463(2)
_cell_length_b 13.0402(2)
_cell_length_c 18.3208(3)
_cell_measurement_reflns_used 36292
_cell_measurement_temperature 100(2)
_cell_measurement_theta_max 77.2330
_cell_measurement_theta_min 3.7730
_cell_volume 2556.58(8)
_computing_cell_refinement 'CrysAlisPro 1.171.41.93a (Rigaku OD, 2020)'
_computing_data_collection 'CrysAlisPro 1.171.41.93a (Rigaku OD, 2020)'
_computing_data_reduction 'CrysAlisPro 1.171.41.93a (Rigaku OD, 2020)'
_computing_molecular_graphics 'ShelXLe (Huebschle et all, 2011)'
_computing_publication_material 'SHELXL-2014/6 (Sheldrick, 2014)'
_computing_structure_refinement 'SHELXL-2018/3 (Sheldrick, 2018)'
_computing_structure_solution 'SHELXT 2014/5 (Sheldrick, 2014)'
_diffrn_ambient_temperature 100(2)
_diffrn_detector_area_resol_mean 10.0000
_diffrn_measured_fraction_theta_full 0.992
_diffrn_measured_fraction_theta_max 0.967
_diffrn_measurement_device_type 'XtaLAB Synergy, Dualflex, HyPix'
_diffrn_measurement_method '\w scans'
_diffrn_radiation_type CuK\a
_diffrn_radiation_wavelength 1.54184
_diffrn_reflns_av_R_equivalents 0.0321
_diffrn_reflns_av_unetI/netI 0.0208
_diffrn_reflns_Laue_measured_fraction_full 0.992
_diffrn_reflns_Laue_measured_fraction_max 0.967
_diffrn_reflns_limit_h_max 15
_diffrn_reflns_limit_h_min -13
_diffrn_reflns_limit_k_max 16
_diffrn_reflns_limit_k_min -16
_diffrn_reflns_limit_l_max 23
_diffrn_reflns_limit_l_min -19
_diffrn_reflns_number 48749
_diffrn_reflns_point_group_measured_fraction_full 0.992
_diffrn_reflns_point_group_measured_fraction_max 0.967
_diffrn_reflns_theta_full 72.000
_diffrn_reflns_theta_max 77.312
_diffrn_reflns_theta_min 2.484
_diffrn_source 'micro-focus sealed X-ray tube'
_exptl_absorpt_coefficient_mu 1.601
_exptl_absorpt_correction_T_max 1.00000
_exptl_absorpt_correction_T_min 0.68367
_exptl_absorpt_correction_type multi-scan
_exptl_absorpt_process_details
;
CrysAlisPro 1.171.41.92a (Rigaku Oxford Diffraction, 2020)
Empirical absorption correction using spherical harmonics,
implemented in SCALE3 ABSPACK scaling algorithm.
;
_exptl_crystal_colour yellow
_exptl_crystal_density_diffrn 1.177
_exptl_crystal_description block
_exptl_crystal_F_000 976
_exptl_crystal_size_max 0.294
_exptl_crystal_size_mid 0.271
_exptl_crystal_size_min 0.200
_refine_diff_density_max 0.292
_refine_diff_density_min -0.449
_refine_diff_density_rms 0.045
_refine_ls_extinction_method none
_refine_ls_goodness_of_fit_ref 1.085
_refine_ls_hydrogen_treatment constr
_refine_ls_matrix_type full
_refine_ls_number_parameters 566
_refine_ls_number_reflns 10489
_refine_ls_number_restraints 0
_refine_ls_restrained_S_all 1.085
_refine_ls_R_factor_all 0.0344
_refine_ls_R_factor_gt 0.0328
_refine_ls_shift/su_max 0.001
_refine_ls_shift/su_mean 0.000
_refine_ls_structure_factor_coef Fsqd
_refine_ls_weighting_details 'w=1/[\s^2^(Fo^2^)+(0.0423P)^2^+1.0078P] where P=(Fo^2^+2Fc^2^)/3'
_refine_ls_weighting_scheme calc
_refine_ls_wR_factor_gt 0.0857
_refine_ls_wR_factor_ref 0.0867
_reflns_Friedel_coverage 0.000
_reflns_number_gt 9871
_reflns_number_total 10489
_reflns_threshold_expression 'I > 2\s(I)'
_cod_data_source_file d4sc08449g2.cif
_cod_data_source_block Compound_2b
_cod_depositor_comments 'Adding full bibliography for 1573879--1573889.cif.'
_cod_original_cell_volume 2556.59(7)
_cod_database_code 1573886
_shelx_shelxl_version_number 2018/3
_shelx_space_group_comment
;
The symmetry employed for this shelxl refinement is uniquely defined
by the following loop, which should always be used as a source of
symmetry information in preference to the above space-group names.
They are only intended as comments.
;

loop_
_space_group_symop_operation_xyz
'x, y, z'
'-x, -y, -z'

loop_
_atom_site_label
_atom_site_type_symbol
_atom_site_fract_x
_atom_site_fract_y
_atom_site_fract_z
_atom_site_U_iso_or_equiv
_atom_site_adp_type
_atom_site_occupancy
_atom_site_site_symmetry_order
_atom_site_calc_flag
_atom_site_refinement_flags_posn
_atom_site_refinement_flags_adp
_atom_site_refinement_flags_occupancy
_atom_site_disorder_assembly
_atom_site_disorder_group
Ni01 Ni 0.34457(2) 0.51492(2) 0.22332(2) 0.01520(6) Uani 1 1 d . . . . .
S002 S 0.26018(3) 0.43225(2) 0.31323(2) 0.01941(7) Uani 1 1 d . . . . .
S003 S 0.48048(3) 0.33599(2) 0.20440(2) 0.01745(7) Uani 1 1 d . . . . .
N004 N 0.51561(10) 0.09319(9) 0.29624(6) 0.0184(2) Uani 1 1 d . . . . .
N005 N 0.08579(10) 0.68535(9) 0.23443(6) 0.0208(2) Uani 1 1 d . . . . .
N006 N 0.34388(10) 0.17461(9) 0.38633(6) 0.0187(2) Uani 1 1 d . . . . .
N007 N 0.18856(10) 0.74777(9) 0.28265(6) 0.0221(2) Uani 1 1 d . . . . .
N008 N 0.55902(10) 0.56801(9) 0.15917(6) 0.0207(2) Uani 1 1 d . . . . .
N009 N 0.42147(10) 0.64065(9) 0.09215(6) 0.0216(2) Uani 1 1 d . . . . .
C00A C 0.63414(11) 0.07994(10) 0.25076(7) 0.0188(2) Uani 1 1 d . . . . .
C00B C 0.20121(11) 0.65572(10) 0.24665(7) 0.0177(2) Uani 1 1 d . . . . .
C00C C 0.44568(11) 0.57637(10) 0.15467(7) 0.0182(2) Uani 1 1 d . . . . .
C00D C 0.23410(11) 0.25034(10) 0.43674(7) 0.0191(2) Uani 1 1 d . . . . .
C00E C 0.41456(11) 0.20012(10) 0.31987(7) 0.0167(2) Uani 1 1 d . . . . .
C00F C 0.66699(12) 0.03921(10) 0.17696(7) 0.0207(2) Uani 1 1 d . . . . .
C00G C 0.39002(11) 0.30106(10) 0.28546(7) 0.0172(2) Uani 1 1 d . . . . .
C00H C 0.71387(12) 0.10551(11) 0.28140(7) 0.0216(3) Uani 1 1 d . . . . .
C00I C 0.40085(12) 0.05811(11) 0.40090(8) 0.0233(3) Uani 1 1 d . . . . .
H00I H 0.370748 0.019753 0.441816 0.028 Uiso 1 1 calc R U . . .
C00J C 0.57869(13) 0.01264(11) 0.14544(7) 0.0240(3) Uani 1 1 d . . . . .
H00J H 0.495310 0.046309 0.180643 0.029 Uiso 1 1 calc R U . . .
C00K C 0.24319(12) 0.31955(11) 0.48713(7) 0.0213(3) Uani 1 1 d . . . . .
C00L C 0.78293(13) 0.02560(11) 0.13329(8) 0.0257(3) Uani 1 1 d . . . . .
H00L H 0.808025 -0.002981 0.083343 0.031 Uiso 1 1 calc R U . . .
C00M C 0.50447(12) 0.00953(11) 0.34796(8) 0.0235(3) Uani 1 1 d . . . . .
H00M H 0.561279 -0.068691 0.345641 0.028 Uiso 1 1 calc R U . . .
C00N C 0.12084(12) 0.24771(11) 0.43782(8) 0.0239(3) Uani 1 1 d . . . . .
C00O C 0.67912(12) 0.14498(11) 0.36259(7) 0.0236(3) Uani 1 1 d . . . . .
H00O H 0.593296 0.151492 0.384605 0.028 Uiso 1 1 calc R U . . .
C00P C 0.28926(12) 0.75415(12) 0.30927(8) 0.0253(3) Uani 1 1 d . . . . .
H00P H 0.365600 0.681899 0.293786 0.030 Uiso 1 1 calc R U . . .
C00Q C 0.05156(12) 0.61052(12) 0.19853(7) 0.0236(3) Uani 1 1 d . . . . .
H00Q H 0.129162 0.540711 0.179880 0.028 Uiso 1 1 calc R U . . .
C00R C 0.82776(12) 0.09279(12) 0.23515(8) 0.0262(3) Uani 1 1 d . . . . .
H00R H 0.882622 0.111466 0.254114 0.031 Uiso 1 1 calc R U . . .
C00S C 0.86175(13) 0.05319(12) 0.16180(8) 0.0281(3) Uani 1 1 d . . . . .
H00S H 0.939552 0.044976 0.130989 0.034 Uiso 1 1 calc R U . . .
C00T C 0.62581(12) 0.50966(11) 0.21906(7) 0.0234(3) Uani 1 1 d . . . . .
H00T H 0.573370 0.478051 0.255570 0.028 Uiso 1 1 calc R U . . .
C00U C 0.30643(12) 0.67664(11) 0.06541(7) 0.0231(3) Uani 1 1 d . . . . .
H00U H 0.258583 0.635155 0.095317 0.028 Uiso 1 1 calc R U . . .
C00V C 0.13687(14) 0.38123(12) 0.54079(8) 0.0283(3) Uani 1 1 d . . . . .
H00V H 0.141032 0.428103 0.575622 0.034 Uiso 1 1 calc R U . . .
C00W C 0.74911(13) 0.41071(12) 0.18671(8) 0.0283(3) Uani 1 1 d . . . . .
H00A H 0.733352 0.353282 0.165904 0.042 Uiso 1 1 calc R U . . .
H00B H 0.794759 0.376582 0.226599 0.042 Uiso 1 1 calc R U . . .
H00C H 0.798582 0.438576 0.146816 0.042 Uiso 1 1 calc R U . . .
C00X C 0.36546(13) 0.32405(11) 0.48490(7) 0.0233(3) Uani 1 1 d . . . . .
H00X H 0.417821 0.302091 0.432931 0.028 Uiso 1 1 calc R U . . .
C00Y C 0.00369(13) 0.79324(12) 0.26276(8) 0.0282(3) Uani 1 1 d . . . . .
H00Y H -0.081718 0.832164 0.261097 0.034 Uiso 1 1 calc R U . . .
C00Z C 0.06798(13) 0.83199(12) 0.29291(9) 0.0295(3) Uani 1 1 d . . . . .
H00Z H 0.036772 0.903764 0.316834 0.035 Uiso 1 1 calc R U . . .
C010 C 0.02541(14) 0.37590(13) 0.54461(8) 0.0331(3) Uani 1 1 d . . . . .
H010 H -0.045422 0.416929 0.582633 0.040 Uiso 1 1 calc R U . . .
C011 C 0.01751(13) 0.31075(13) 0.49295(9) 0.0306(3) Uani 1 1 d . . . . .
H011 H -0.059814 0.308806 0.494989 0.037 Uiso 1 1 calc R U . . .
C012 C 0.60324(13) 0.62530(12) 0.10043(8) 0.0283(3) Uani 1 1 d . . . . .
H012 H 0.679835 0.631451 0.091608 0.034 Uiso 1 1 calc R U . . .
C013 C -0.03686(14) 0.57347(13) 0.25537(8) 0.0302(3) Uani 1 1 d . . . . .
H01A H -0.113296 0.640653 0.275196 0.045 Uiso 1 1 calc R U . . .
H01B H 0.002729 0.533384 0.296717 0.045 Uiso 1 1 calc R U . . .
H01C H -0.057080 0.522468 0.230866 0.045 Uiso 1 1 calc R U . . .
C014 C 0.51779(13) 0.67031(12) 0.05850(8) 0.0299(3) Uani 1 1 d . . . . .
H014 H 0.522281 0.714114 0.014225 0.036 Uiso 1 1 calc R U . . .
C015 C 0.35014(15) 0.44283(13) 0.50170(9) 0.0332(3) Uani 1 1 d . . . . .
H01D H 0.432284 0.442598 0.493812 0.050 Uiso 1 1 calc R U . . .
H01E H 0.305734 0.463711 0.554019 0.050 Uiso 1 1 calc R U . . .
H01F H 0.302608 0.498239 0.468031 0.050 Uiso 1 1 calc R U . . .
C016 C 0.10612(13) 0.18293(13) 0.37925(9) 0.0313(3) Uani 1 1 d . . . . .
H016 H 0.189996 0.140142 0.346281 0.038 Uiso 1 1 calc R U . . .
C017 C 0.56357(18) 0.06626(16) 0.06868(9) 0.0397(4) Uani 1 1 d . . . . .
H01G H 0.641099 0.027959 0.031363 0.060 Uiso 1 1 calc R U . . .
H01H H 0.544065 0.147306 0.071164 0.060 Uiso 1 1 calc R U . . .
H01I H 0.495825 0.058004 0.054142 0.060 Uiso 1 1 calc R U . . .
C018 C 0.76600(14) 0.05714(14) 0.40895(9) 0.0341(3) Uani 1 1 d . . . . .
H01J H 0.763786 -0.016534 0.405982 0.051 Uiso 1 1 calc R U . . .
H01K H 0.738714 0.082562 0.461518 0.051 Uiso 1 1 calc R U . . .
H01L H 0.851078 0.049217 0.389014 0.051 Uiso 1 1 calc R U . . .
C019 C 0.22646(14) 0.80424(12) 0.07948(8) 0.0303(3) Uani 1 1 d . . . . .
H01M H 0.272916 0.846777 0.052618 0.045 Uiso 1 1 calc R U . . .
H01N H 0.205154 0.820371 0.133493 0.045 Uiso 1 1 calc R U . . .
H01O H 0.150067 0.827369 0.061356 0.045 Uiso 1 1 calc R U . . .
C01A C 0.43388(15) 0.23624(13) 0.53904(9) 0.0339(3) Uani 1 1 d . . . . .
H01P H 0.445656 0.160452 0.525970 0.051 Uiso 1 1 calc R U . . .
H01Q H 0.384734 0.255801 0.590612 0.051 Uiso 1 1 calc R U . . .
H01R H 0.515110 0.236179 0.535233 0.051 Uiso 1 1 calc R U . . .
C01B C 0.31721(16) 0.85231(14) 0.27167(9) 0.0365(3) Uani 1 1 d . . . . .
H01S H 0.341157 0.841093 0.217011 0.055 Uiso 1 1 calc R U . . .
H01T H 0.385499 0.854604 0.289424 0.055 Uiso 1 1 calc R U . . .
H01U H 0.242942 0.924311 0.284408 0.055 Uiso 1 1 calc R U . . .
C01C C 0.33416(15) 0.64535(14) -0.01685(8) 0.0335(3) Uani 1 1 d . . . . .
H01V H 0.376159 0.688929 -0.047792 0.050 Uiso 1 1 calc R U . . .
H01W H 0.256149 0.663224 -0.031755 0.050 Uiso 1 1 calc R U . . .
H01X H 0.388060 0.563697 -0.024083 0.050 Uiso 1 1 calc R U . . .
C01D C -0.00344(15) 0.66856(14) 0.13103(9) 0.0346(3) Uani 1 1 d . . . . .
H01Y H 0.057091 0.688607 0.094590 0.052 Uiso 1 1 calc R U . . .
H01Z H -0.079383 0.737812 0.147794 0.052 Uiso 1 1 calc R U . . .
H013 H -0.023349 0.616537 0.107344 0.052 Uiso 1 1 calc R U . . .
C01E C 0.25860(15) 0.76094(14) 0.39448(8) 0.0327(3) Uani 1 1 d . . . . .
H015 H 0.244255 0.694677 0.415489 0.049 Uiso 1 1 calc R U . . .
H017 H 0.183545 0.830817 0.411434 0.049 Uiso 1 1 calc R U . . .
H018 H 0.328199 0.761723 0.411537 0.049 Uiso 1 1 calc R U . . .
C01F C 0.64391(14) 0.59453(14) 0.26128(9) 0.0345(3) Uani 1 1 d . . . . .
H019 H 0.698719 0.623713 0.227162 0.052 Uiso 1 1 calc R U . . .
H020 H 0.681480 0.556349 0.303707 0.052 Uiso 1 1 calc R U . . .
H021 H 0.563133 0.657953 0.280032 0.052 Uiso 1 1 calc R U . . .
C01G C 0.67555(16) 0.26278(13) 0.36745(9) 0.0344(3) Uani 1 1 d . . . . .
H022 H 0.758274 0.259574 0.345509 0.052 Uiso 1 1 calc R U . . .
H023 H 0.650575 0.286681 0.420257 0.052 Uiso 1 1 calc R U . . .
H024 H 0.615526 0.317608 0.339717 0.052 Uiso 1 1 calc R U . . .
C01H C 0.05670(18) 0.09670(16) 0.41601(12) 0.0492(5) Uani 1 1 d . . . . .
H025 H 0.051135 0.054080 0.376925 0.074 Uiso 1 1 calc R U . . .
H026 H -0.026008 0.136900 0.448249 0.074 Uiso 1 1 calc R U . . .
H027 H 0.113253 0.043781 0.446430 0.074 Uiso 1 1 calc R U . . .
C01I C 0.61892(18) -0.11560(14) 0.14174(12) 0.0461(4) Uani 1 1 d . . . . .
H028 H 0.557295 -0.129855 0.124059 0.069 Uiso 1 1 calc R U . . .
H029 H 0.625312 -0.148200 0.191895 0.069 Uiso 1 1 calc R U . . .
H02A H 0.699977 -0.151031 0.106883 0.069 Uiso 1 1 calc R U . . .
C01J C 0.02180(18) 0.26663(17) 0.33009(11) 0.0491(4) Uani 1 1 d . . . . .
H02B H 0.058399 0.317933 0.305136 0.074 Uiso 1 1 calc R U . . .
H02C H -0.060345 0.311284 0.361561 0.074 Uiso 1 1 calc R U . . .
H02D H 0.013327 0.224278 0.292082 0.074 Uiso 1 1 calc R U . . .
C01K C 0.24682(18) 0.25781(18) 0.14104(11) 0.0489(4) Uani 1 1 d . . . . .
H02E H 0.297624 0.271455 0.167105 0.059 Uiso 1 1 calc R U . . .
C01L C 0.1929(2) 0.33469(17) 0.08893(11) 0.0512(5) Uani 1 1 d . . . . .
H02F H 0.207720 0.400869 0.078021 0.061 Uiso 1 1 calc R U . . .
C01M C 0.22687(19) 0.1611(2) 0.15529(13) 0.0560(5) Uani 1 1 d . . . . .
H02G H 0.264100 0.107925 0.191256 0.067 Uiso 1 1 calc R U . . .
C01N C 0.15299(19) 0.1408(2) 0.11757(14) 0.0601(6) Uani 1 1 d . . . . .
H02H H 0.141209 0.072961 0.126661 0.072 Uiso 1 1 calc R U . . .
C01O C 0.0970(2) 0.2185(2) 0.06725(14) 0.0719(7) Uani 1 1 d . . . . .
H02I H 0.044137 0.205868 0.042420 0.086 Uiso 1 1 calc R U . . .
C01P C 0.1170(3) 0.3150(2) 0.05245(13) 0.0710(7) Uani 1 1 d . . . . .
H02J H 0.078469 0.368501 0.017017 0.085 Uiso 1 1 calc R U . . .

loop_
_atom_site_aniso_label
_atom_site_aniso_U_11
_atom_site_aniso_U_22
_atom_site_aniso_U_33
_atom_site_aniso_U_23
_atom_site_aniso_U_13
_atom_site_aniso_U_12
Ni01 0.01536(11) 0.01504(11) 0.01357(11) -0.00069(8) -0.00154(8) -0.00569(8)
S002 0.01645(14) 0.01797(14) 0.01748(14) 0.00142(11) 0.00123(11) -0.00440(11)
S003 0.01725(14) 0.01596(14) 0.01577(14) -0.00043(10) 0.00066(10) -0.00610(11)
N004 0.0177(5) 0.0154(5) 0.0193(5) -0.0004(4) 0.0001(4) -0.0067(4)
N005 0.0180(5) 0.0199(5) 0.0220(5) -0.0026(4) -0.0048(4) -0.0051(4)
N006 0.0177(5) 0.0174(5) 0.0182(5) 0.0011(4) 0.0005(4) -0.0076(4)
N007 0.0195(5) 0.0190(5) 0.0255(5) -0.0058(4) -0.0027(4) -0.0060(4)
N008 0.0204(5) 0.0210(5) 0.0220(5) 0.0013(4) -0.0029(4) -0.0111(4)
N009 0.0211(5) 0.0202(5) 0.0203(5) 0.0032(4) -0.0024(4) -0.0075(4)
C00A 0.0168(6) 0.0145(5) 0.0208(6) 0.0016(4) -0.0004(5) -0.0050(4)
C00B 0.0190(6) 0.0189(6) 0.0146(5) 0.0001(4) -0.0028(4) -0.0080(5)
C00C 0.0200(6) 0.0146(5) 0.0175(6) -0.0020(4) -0.0028(5) -0.0055(5)
C00D 0.0193(6) 0.0188(6) 0.0163(6) 0.0011(4) 0.0011(5) -0.0082(5)
C00E 0.0145(5) 0.0197(6) 0.0152(5) -0.0027(4) -0.0015(4) -0.0069(5)
C00F 0.0214(6) 0.0154(6) 0.0212(6) 0.0017(5) -0.0013(5) -0.0060(5)
C00G 0.0154(5) 0.0188(6) 0.0152(5) -0.0013(4) -0.0003(4) -0.0067(5)
C00H 0.0190(6) 0.0187(6) 0.0237(6) 0.0014(5) -0.0033(5) -0.0059(5)
C00I 0.0250(6) 0.0184(6) 0.0243(6) 0.0025(5) -0.0003(5) -0.0104(5)
C00J 0.0254(6) 0.0236(6) 0.0212(6) -0.0021(5) -0.0012(5) -0.0104(5)
C00K 0.0248(6) 0.0209(6) 0.0165(6) 0.0027(5) -0.0025(5) -0.0099(5)
C00L 0.0246(7) 0.0238(6) 0.0218(6) -0.0010(5) 0.0022(5) -0.0074(5)
C00M 0.0241(6) 0.0165(6) 0.0262(7) 0.0019(5) -0.0004(5) -0.0084(5)
C00N 0.0215(6) 0.0224(6) 0.0262(7) -0.0014(5) 0.0004(5) -0.0105(5)
C00O 0.0207(6) 0.0259(6) 0.0245(6) -0.0018(5) -0.0052(5) -0.0098(5)
C00P 0.0221(6) 0.0262(7) 0.0287(7) -0.0081(5) -0.0034(5) -0.0108(5)
C00Q 0.0215(6) 0.0267(6) 0.0233(6) -0.0040(5) -0.0077(5) -0.0086(5)
C00R 0.0191(6) 0.0265(7) 0.0316(7) 0.0006(5) -0.0038(5) -0.0095(5)
C00S 0.0191(6) 0.0289(7) 0.0299(7) 0.0014(6) 0.0029(5) -0.0090(5)
C00T 0.0230(6) 0.0272(7) 0.0225(6) 0.0010(5) -0.0061(5) -0.0126(5)
C00U 0.0222(6) 0.0241(6) 0.0180(6) 0.0024(5) -0.0032(5) -0.0065(5)
C00V 0.0329(7) 0.0283(7) 0.0197(6) -0.0050(5) 0.0005(5) -0.0116(6)
C00W 0.0253(7) 0.0290(7) 0.0284(7) 0.0019(5) -0.0071(5) -0.0092(6)
C00X 0.0271(7) 0.0238(6) 0.0202(6) 0.0004(5) -0.0074(5) -0.0109(5)
C00Y 0.0198(6) 0.0222(6) 0.0352(7) -0.0054(5) -0.0048(5) -0.0018(5)
C00Z 0.0225(7) 0.0216(6) 0.0374(8) -0.0099(6) -0.0019(6) -0.0035(5)
C010 0.0284(7) 0.0332(8) 0.0279(7) -0.0074(6) 0.0090(6) -0.0104(6)
C011 0.0215(7) 0.0310(7) 0.0352(8) -0.0040(6) 0.0046(6) -0.0121(6)
C012 0.0258(7) 0.0263(7) 0.0342(7) 0.0071(6) -0.0032(6) -0.0156(6)
C013 0.0267(7) 0.0376(8) 0.0313(7) -0.0021(6) -0.0077(6) -0.0172(6)
C014 0.0285(7) 0.0279(7) 0.0303(7) 0.0106(6) -0.0019(6) -0.0139(6)
C015 0.0389(8) 0.0288(7) 0.0373(8) -0.0011(6) -0.0109(7) -0.0178(6)
C016 0.0216(7) 0.0331(7) 0.0407(8) -0.0117(6) -0.0010(6) -0.0137(6)
C017 0.0560(10) 0.0505(10) 0.0262(7) 0.0051(7) -0.0150(7) -0.0330(9)
C018 0.0285(7) 0.0396(8) 0.0290(7) 0.0003(6) -0.0096(6) -0.0082(6)
C019 0.0289(7) 0.0244(7) 0.0283(7) 0.0035(5) -0.0047(6) -0.0045(6)
C01A 0.0393(8) 0.0325(8) 0.0330(8) 0.0056(6) -0.0181(7) -0.0143(7)
C01B 0.0377(8) 0.0397(8) 0.0382(8) -0.0041(7) 0.0001(7) -0.0255(7)
C01C 0.0322(8) 0.0400(8) 0.0199(7) -0.0010(6) -0.0046(6) -0.0080(6)
C01D 0.0324(8) 0.0439(9) 0.0305(8) 0.0032(6) -0.0164(6) -0.0147(7)
C01E 0.0351(8) 0.0382(8) 0.0291(7) -0.0044(6) -0.0073(6) -0.0184(7)
C01F 0.0286(7) 0.0386(8) 0.0409(8) -0.0094(7) -0.0105(6) -0.0151(6)
C01G 0.0434(9) 0.0333(8) 0.0304(8) -0.0043(6) -0.0034(6) -0.0215(7)
C01H 0.0423(10) 0.0371(9) 0.0727(13) -0.0162(9) 0.0017(9) -0.0251(8)
C01I 0.0481(10) 0.0285(8) 0.0707(13) 0.0019(8) -0.0171(9) -0.0225(7)
C01J 0.0470(10) 0.0526(11) 0.0524(11) -0.0107(9) -0.0215(9) -0.0180(9)
C01K 0.0416(10) 0.0671(12) 0.0470(10) -0.0084(9) -0.0127(8) -0.0281(9)
C01L 0.0592(12) 0.0487(11) 0.0392(10) -0.0148(8) 0.0002(8) -0.0197(9)
C01M 0.0438(10) 0.0660(13) 0.0623(13) 0.0084(10) -0.0160(9) -0.0267(10)
C01N 0.0442(11) 0.0662(13) 0.0767(15) -0.0186(11) -0.0020(10) -0.0315(10)
C01O 0.0651(14) 0.0932(19) 0.0699(15) -0.0283(14) -0.0271(12) -0.0328(13)
C01P 0.0828(17) 0.0772(16) 0.0437(11) -0.0089(11) -0.0304(11) -0.0153(13)

loop_
_atom_type_symbol
_atom_type_description
_atom_type_scat_dispersion_real
_atom_type_scat_dispersion_imag
_atom_type_scat_source
C C 0.0181 0.0091 'International Tables Vol C Tables 4.2.6.8 and 6.1.1.4'
H H 0.0000 0.0000 'International Tables Vol C Tables 4.2.6.8 and 6.1.1.4'
N N 0.0311 0.0180 'International Tables Vol C Tables 4.2.6.8 and 6.1.1.4'
S S 0.3331 0.5567 'International Tables Vol C Tables 4.2.6.8 and 6.1.1.4'
Ni Ni -3.0029 0.5091 'International Tables Vol C Tables 4.2.6.8 and 6.1.1.4'

loop_
_geom_angle_atom_site_label_1
_geom_angle_atom_site_label_2
_geom_angle_atom_site_label_3
_geom_angle
_geom_angle_site_symmetry_1
_geom_angle_site_symmetry_3
_geom_angle_publ_flag
C00B Ni01 C00C 96.26(5) . . ?
C00B Ni01 S002 90.17(4) . . ?
C00C Ni01 S002 168.44(4) . . ?
C00B Ni01 S003 167.35(4) . . ?
C00C Ni01 S003 95.39(4) . . ?
S002 Ni01 S003 79.199(13) . . ?
C00G S002 Ni01 88.80(4) . . ?
C00G S003 Ni01 87.97(4) . . ?
C00M N004 C00E 109.00(10) . . ?
C00M N004 C00A 121.33(10) . . ?
C00E N004 C00A 124.17(10) . . ?
C00B N005 C00Y 111.12(11) . . ?
C00B N005 C00Q 124.39(10) . . ?
C00Y N005 C00Q 124.45(11) . . ?
C00I N006 C00E 109.38(10) . . ?
C00I N006 C00D 121.39(10) . . ?
C00E N006 C00D 129.16(10) . . ?
C00B N007 C00Z 111.11(11) . . ?
C00B N007 C00P 123.85(11) . . ?
C00Z N007 C00P 125.01(11) . . ?
C00C N008 C012 110.92(11) . . ?
C00C N008 C00T 125.62(11) . . ?
C012 N008 C00T 123.43(11) . . ?
C00C N009 C014 111.29(11) . . ?
C00C N009 C00U 124.24(11) . . ?
C014 N009 C00U 124.45(11) . . ?
C00H C00A C00F 122.21(11) . . ?
C00H C00A N004 119.58(11) . . ?
C00F C00A N004 118.20(11) . . ?
N007 C00B N005 103.97(10) . . ?
N007 C00B Ni01 128.00(9) . . ?
N005 C00B Ni01 127.96(9) . . ?
N009 C00C N008 103.83(10) . . ?
N009 C00C Ni01 129.10(9) . . ?
N008 C00C Ni01 127.05(9) . . ?
C00N C00D C00K 121.32(12) . . ?
C00N C00D N006 118.50(11) . . ?
C00K C00D N006 120.05(11) . . ?
C00G C00E N006 128.21(11) . . ?
C00G C00E N004 127.72(11) . . ?
N006 C00E N004 104.03(10) . . ?
C00L C00F C00A 117.85(12) . . ?
C00L C00F C00J 121.20(12) . . ?
C00A C00F C00J 120.95(11) . . ?
C00E C00G S002 127.25(9) . . ?
C00E C00G S003 128.88(9) . . ?
S002 C00G S003 103.84(6) . . ?
C00R C00H C00A 117.90(12) . . ?
C00R C00H C00O 120.50(12) . . ?
C00A C00H C00O 121.60(11) . . ?
C00M C00I N006 108.87(11) . . ?
C00M C00I H00I 125.6 . . ?
N006 C00I H00I 125.6 . . ?
C00F C00J C017 112.12(12) . . ?
C00F C00J C01I 111.45(12) . . ?
C017 C00J C01I 110.59(13) . . ?
C00F C00J H00J 107.5 . . ?
C017 C00J H00J 107.5 . . ?
C01I C00J H00J 107.5 . . ?
C00V C00K C00D 117.80(12) . . ?
C00V C00K C00X 120.90(12) . . ?
C00D C00K C00X 121.26(11) . . ?
C00S C00L C00F 120.88(13) . . ?
C00S C00L H00L 119.6 . . ?
C00F C00L H00L 119.6 . . ?
C00I C00M N004 108.70(11) . . ?
C00I C00M H00M 125.6 . . ?
N004 C00M H00M 125.6 . . ?
C011 C00N C00D 118.37(13) . . ?
C011 C00N C016 119.39(12) . . ?
C00D C00N C016 122.19(12) . . ?
C00H C00O C01G 111.46(11) . . ?
C00H C00O C018 111.16(11) . . ?
C01G C00O C018 111.68(12) . . ?
C00H C00O H00O 107.4 . . ?
C01G C00O H00O 107.4 . . ?
C018 C00O H00O 107.4 . . ?
N007 C00P C01E 110.37(11) . . ?
N007 C00P C01B 110.52(12) . . ?
C01E C00P C01B 113.07(12) . . ?
N007 C00P H00P 107.5 . . ?
C01E C00P H00P 107.5 . . ?
C01B C00P H00P 107.5 . . ?
N005 C00Q C013 110.57(11) . . ?
N005 C00Q C01D 110.97(12) . . ?
C013 C00Q C01D 111.53(12) . . ?
N005 C00Q H00Q 107.9 . . ?
C013 C00Q H00Q 107.9 . . ?
C01D C00Q H00Q 107.9 . . ?
C00S C00R C00H 120.76(13) . . ?
C00S C00R H00R 119.6 . . ?
C00H C00R H00R 119.6 . . ?
C00L C00S C00R 120.36(12) . . ?
C00L C00S H00S 119.8 . . ?
C00R C00S H00S 119.8 . . ?
N008 C00T C00W 110.69(11) . . ?
N008 C00T C01F 110.24(11) . . ?
C00W C00T C01F 111.72(11) . . ?
N008 C00T H00T 108.0 . . ?
C00W C00T H00T 108.0 . . ?
C01F C00T H00T 108.0 . . ?
N009 C00U C01C 111.26(11) . . ?
N009 C00U C019 110.15(11) . . ?
C01C C00U C019 111.74(11) . . ?
N009 C00U H00U 107.8 . . ?
C01C C00U H00U 107.8 . . ?
C019 C00U H00U 107.8 . . ?
C010 C00V C00K 121.55(13) . . ?
C010 C00V H00V 119.2 . . ?
C00K C00V H00V 119.2 . . ?
C00T C00W H00A 109.5 . . ?
C00T C00W H00B 109.5 . . ?
H00A C00W H00B 109.5 . . ?
C00T C00W H00C 109.5 . . ?
H00A C00W H00C 109.5 . . ?
H00B C00W H00C 109.5 . . ?
C00K C00X C01A 109.69(11) . . ?
C00K C00X C015 113.14(12) . . ?
C01A C00X C015 110.87(12) . . ?
C00K C00X H00X 107.6 . . ?
C01A C00X H00X 107.6 . . ?
C015 C00X H00X 107.6 . . ?
C00Z C00Y N005 106.73(12) . . ?
C00Z C00Y H00Y 126.6 . . ?
N005 C00Y H00Y 126.6 . . ?
C00Y C00Z N007 107.08(12) . . ?
C00Y C00Z H00Z 126.5 . . ?
N007 C00Z H00Z 126.5 . . ?
C011 C010 C00V 119.65(13) . . ?
C011 C010 H010 120.2 . . ?
C00V C010 H010 120.2 . . ?
C010 C011 C00N 121.20(13) . . ?
C010 C011 H011 119.4 . . ?
C00N C011 H011 119.4 . . ?
C014 C012 N008 107.19(12) . . ?
C014 C012 H012 126.4 . . ?
N008 C012 H012 126.4 . . ?
C00Q C013 H01A 109.5 . . ?
C00Q C013 H01B 109.5 . . ?
H01A C013 H01B 109.5 . . ?
C00Q C013 H01C 109.5 . . ?
H01A C013 H01C 109.5 . . ?
H01B C013 H01C 109.5 . . ?
C012 C014 N009 106.77(12) . . ?
C012 C014 H014 126.6 . . ?
N009 C014 H014 126.6 . . ?
C00X C015 H01D 109.5 . . ?
C00X C015 H01E 109.5 . . ?
H01D C015 H01E 109.5 . . ?
C00X C015 H01F 109.5 . . ?
H01D C015 H01F 109.5 . . ?
H01E C015 H01F 109.5 . . ?
C00N C016 C01H 111.17(14) . . ?
C00N C016 C01J 109.89(13) . . ?
C01H C016 C01J 111.48(14) . . ?
C00N C016 H016 108.1 . . ?
C01H C016 H016 108.1 . . ?
C01J C016 H016 108.1 . . ?
C00J C017 H01G 109.5 . . ?
C00J C017 H01H 109.5 . . ?
H01G C017 H01H 109.5 . . ?
C00J C017 H01I 109.5 . . ?
H01G C017 H01I 109.5 . . ?
H01H C017 H01I 109.5 . . ?
C00O C018 H01J 109.5 . . ?
C00O C018 H01K 109.5 . . ?
H01J C018 H01K 109.5 . . ?
C00O C018 H01L 109.5 . . ?
H01J C018 H01L 109.5 . . ?
H01K C018 H01L 109.5 . . ?
C00U C019 H01M 109.5 . . ?
C00U C019 H01N 109.5 . . ?
H01M C019 H01N 109.5 . . ?
C00U C019 H01O 109.5 . . ?
H01M C019 H01O 109.5 . . ?
H01N C019 H01O 109.5 . . ?
C00X C01A H01P 109.5 . . ?
C00X C01A H01Q 109.5 . . ?
H01P C01A H01Q 109.5 . . ?
C00X C01A H01R 109.5 . . ?
H01P C01A H01R 109.5 . . ?
H01Q C01A H01R 109.5 . . ?
C00P C01B H01S 109.5 . . ?
C00P C01B H01T 109.5 . . ?
H01S C01B H01T 109.5 . . ?
C00P C01B H01U 109.5 . . ?
H01S C01B H01U 109.5 . . ?
H01T C01B H01U 109.5 . . ?
C00U C01C H01V 109.5 . . ?
C00U C01C H01W 109.5 . . ?
H01V C01C H01W 109.5 . . ?
C00U C01C H01X 109.5 . . ?
H01V C01C H01X 109.5 . . ?
H01W C01C H01X 109.5 . . ?
C00Q C01D H01Y 109.5 . . ?
C00Q C01D H01Z 109.5 . . ?
H01Y C01D H01Z 109.5 . . ?
C00Q C01D H013 109.5 . . ?
H01Y C01D H013 109.5 . . ?
H01Z C01D H013 109.5 . . ?
C00P C01E H015 109.5 . . ?
C00P C01E H017 109.5 . . ?
H015 C01E H017 109.5 . . ?
C00P C01E H018 109.5 . . ?
H015 C01E H018 109.5 . . ?
H017 C01E H018 109.5 . . ?
C00T C01F H019 109.5 . . ?
C00T C01F H020 109.5 . . ?
H019 C01F H020 109.5 . . ?
C00T C01F H021 109.5 . . ?
H019 C01F H021 109.5 . . ?
H020 C01F H021 109.5 . . ?
C00O C01G H022 109.5 . . ?
C00O C01G H023 109.5 . . ?
H022 C01G H023 109.5 . . ?
C00O C01G H024 109.5 . . ?
H022 C01G H024 109.5 . . ?
H023 C01G H024 109.5 . . ?
C016 C01H H025 109.5 . . ?
C016 C01H H026 109.5 . . ?
H025 C01H H026 109.5 . . ?
C016 C01H H027 109.5 . . ?
H025 C01H H027 109.5 . . ?
H026 C01H H027 109.5 . . ?
C00J C01I H028 109.5 . . ?
C00J C01I H029 109.5 . . ?
H028 C01I H029 109.5 . . ?
C00J C01I H02A 109.5 . . ?
H028 C01I H02A 109.5 . . ?
H029 C01I H02A 109.5 . . ?
C016 C01J H02B 109.5 . . ?
C016 C01J H02C 109.5 . . ?
H02B C01J H02C 109.5 . . ?
C016 C01J H02D 109.5 . . ?
H02B C01J H02D 109.5 . . ?
H02C C01J H02D 109.5 . . ?
C01L C01K C01M 119.75(18) . . ?
C01L C01K H02E 120.1 . . ?
C01M C01K H02E 120.1 . . ?
C01K C01L C01P 119.6(2) . . ?
C01K C01L H02F 120.2 . . ?
C01P C01L H02F 120.2 . . ?
C01K C01M C01N 120.4(2) . . ?
C01K C01M H02G 119.8 . . ?
C01N C01M H02G 119.8 . . ?
C01O C01N C01M 119.8(2) . . ?
C01O C01N H02H 120.1 . . ?
C01M C01N H02H 120.1 . . ?
C01N C01O C01P 120.1(2) . . ?
C01N C01O H02I 120.0 . . ?
C01P C01O H02I 120.0 . . ?
C01O C01P C01L 120.3(2) . . ?
C01O C01P H02J 119.8 . . ?
C01L C01P H02J 119.8 . . ?

loop_
_geom_bond_atom_site_label_1
_geom_bond_atom_site_label_2
_geom_bond_distance
_geom_bond_site_symmetry_2
_geom_bond_publ_flag
Ni01 C00B 1.9031(12) . ?
Ni01 C00C 1.9173(13) . ?
Ni01 S002 2.1792(3) . ?
Ni01 S003 2.1985(3) . ?
S002 C00G 1.7682(12) . ?
S003 C00G 1.7768(12) . ?
N004 C00M 1.4041(16) . ?
N004 C00E 1.4216(15) . ?
N004 C00A 1.4353(16) . ?
N005 C00B 1.3625(16) . ?
N005 C00Y 1.3856(17) . ?
N005 C00Q 1.4748(16) . ?
N006 C00I 1.3974(16) . ?
N006 C00E 1.4169(15) . ?
N006 C00D 1.4358(15) . ?
N007 C00B 1.3580(16) . ?
N007 C00Z 1.3844(17) . ?
N007 C00P 1.4668(17) . ?
N008 C00C 1.3663(16) . ?
N008 C012 1.3874(17) . ?
N008 C00T 1.4755(17) . ?
N009 C00C 1.3642(16) . ?
N009 C014 1.3865(17) . ?
N009 C00U 1.4683(17) . ?
C00A C00H 1.4011(18) . ?
C00A C00F 1.4018(18) . ?
C00D C00N 1.3977(18) . ?
C00D C00K 1.4067(18) . ?
C00E C00G 1.3434(17) . ?
C00F C00L 1.3965(18) . ?
C00F C00J 1.5127(19) . ?
C00H C00R 1.3962(18) . ?
C00H C00O 1.5211(18) . ?
C00I C00M 1.3347(19) . ?
C00I H00I 0.9500 . ?
C00J C017 1.523(2) . ?
C00J C01I 1.527(2) . ?
C00J H00J 1.0000 . ?
C00K C00V 1.3916(19) . ?
C00K C00X 1.5146(19) . ?
C00L C00S 1.384(2) . ?
C00L H00L 0.9500 . ?
C00M H00M 0.9500 . ?
C00N C011 1.3928(19) . ?
C00N C016 1.5168(19) . ?
C00O C01G 1.5284(19) . ?
C00O C018 1.5322(19) . ?
C00O H00O 1.0000 . ?
C00P C01E 1.517(2) . ?
C00P C01B 1.525(2) . ?
C00P H00P 1.0000 . ?
C00Q C013 1.518(2) . ?
C00Q C01D 1.5261(19) . ?
C00Q H00Q 1.0000 . ?
C00R C00S 1.388(2) . ?
C00R H00R 0.9500 . ?
C00S H00S 0.9500 . ?
C00T C00W 1.5229(19) . ?
C00T C01F 1.5284(19) . ?
C00T H00T 1.0000 . ?
C00U C01C 1.5188(18) . ?
C00U C019 1.5290(19) . ?
C00U H00U 1.0000 . ?
C00V C010 1.382(2) . ?
C00V H00V 0.9500 . ?
C00W H00A 0.9800 . ?
C00W H00B 0.9800 . ?
C00W H00C 0.9800 . ?
C00X C01A 1.5292(19) . ?
C00X C015 1.5302(19) . ?
C00X H00X 1.0000 . ?
C00Y C00Z 1.338(2) . ?
C00Y H00Y 0.9500 . ?
C00Z H00Z 0.9500 . ?
C010 C011 1.378(2) . ?
C010 H010 0.9500 . ?
C011 H011 0.9500 . ?
C012 C014 1.339(2) . ?
C012 H012 0.9500 . ?
C013 H01A 0.9800 . ?
C013 H01B 0.9800 . ?
C013 H01C 0.9800 . ?
C014 H014 0.9500 . ?
C015 H01D 0.9800 . ?
C015 H01E 0.9800 . ?
C015 H01F 0.9800 . ?
C016 C01H 1.527(2) . ?
C016 C01J 1.530(2) . ?
C016 H016 1.0000 . ?
C017 H01G 0.9800 . ?
C017 H01H 0.9800 . ?
C017 H01I 0.9800 . ?
C018 H01J 0.9800 . ?
C018 H01K 0.9800 . ?
C018 H01L 0.9800 . ?
C019 H01M 0.9800 . ?
C019 H01N 0.9800 . ?
C019 H01O 0.9800 . ?
C01A H01P 0.9800 . ?
C01A H01Q 0.9800 . ?
C01A H01R 0.9800 . ?
C01B H01S 0.9800 . ?
C01B H01T 0.9800 . ?
C01B H01U 0.9800 . ?
C01C H01V 0.9800 . ?
C01C H01W 0.9800 . ?
C01C H01X 0.9800 . ?
C01D H01Y 0.9800 . ?
C01D H01Z 0.9800 . ?
C01D H013 0.9800 . ?
C01E H015 0.9800 . ?
C01E H017 0.9800 . ?
C01E H018 0.9800 . ?
C01F H019 0.9800 . ?
C01F H020 0.9800 . ?
C01F H021 0.9800 . ?
C01G H022 0.9800 . ?
C01G H023 0.9800 . ?
C01G H024 0.9800 . ?
C01H H025 0.9800 . ?
C01H H026 0.9800 . ?
C01H H027 0.9800 . ?
C01I H028 0.9800 . ?
C01I H029 0.9800 . ?
C01I H02A 0.9800 . ?
C01J H02B 0.9800 . ?
C01J H02C 0.9800 . ?
C01J H02D 0.9800 . ?
C01K C01L 1.375(3) . ?
C01K C01M 1.375(3) . ?
C01K H02E 0.9500 . ?
C01L C01P 1.385(3) . ?
C01L H02F 0.9500 . ?
C01M C01N 1.382(3) . ?
C01M H02G 0.9500 . ?
C01N C01O 1.365(4) . ?
C01N H02H 0.9500 . ?
C01O C01P 1.373(4) . ?
C01O H02I 0.9500 . ?
C01P H02J 0.9500 . ?
